data_7016094
loop_
_publ_author_name
'L\"u, Xue'
'Chen, Xi'
'Ren, Zhi-Gang'
'Lang, Jian-Ping'
'Liu, Dong'
'Sun, Zhen-Rong'

_publ_section_title
;
 Four [Tp*W(\m(3)-S)(3)Cu(3)(\m(3)-Br)]-based clusters: synthesis,
 structural characterization and third-order NLO properties.
;
_journal_issue 31
_journal_name_full 'Dalton transactions (Cambridge, England : 2003)'
_journal_page_first 7983
_journal_page_last 7992
_journal_paper_doi 10.1039/c1dt10230c
_journal_volume 40
_journal_year 2011
_chemical_formula_sum 'C38 H52 B2 Br4 Cl0 Cu6 N16 O S6 W2'
_chemical_formula_weight 2031.52
_chemical_name_systematic
;
?
;
_space_group_IT_number 2
_symmetry_cell_setting triclinic
_symmetry_space_group_name_Hall '-P 1'
_symmetry_space_group_name_H-M 'P -1'
_atom_sites_solution_hydrogens geom
_atom_sites_solution_primary direct
_atom_sites_solution_secondary difmap
_audit_creation_method SHELXL-97
_cell_angle_alpha 89.80(3)
_cell_angle_beta 82.28(3)
_cell_angle_gamma 82.73(3)
_cell_formula_units_Z 2
_cell_length_a 12.757(3)
_cell_length_b 14.240(3)
_cell_length_c 16.838(3)
_cell_measurement_reflns_used 12393
_cell_measurement_temperature 223(2)
_cell_measurement_theta_max 27.5787
_cell_measurement_theta_min 3.0187
_cell_volume 3006.4(11)
_computing_structure_refinement 'SHELXL-97 (Sheldrick, 1997)'
_computing_structure_solution 'SHELXS-97 (Sheldrick, 1990)'
_diffrn_ambient_temperature 223(2)
_diffrn_measured_fraction_theta_full 0.989
_diffrn_measured_fraction_theta_max 0.989
_diffrn_measurement_device_type 'Rigaku Mercury'
_diffrn_measurement_method dtprofit.ref
_diffrn_radiation_monochromator graphite
_diffrn_radiation_source 'fine-focus sealed tube'
_diffrn_radiation_type MoK\a
_diffrn_radiation_wavelength 0.71073
_diffrn_reflns_av_R_equivalents 0.1179
_diffrn_reflns_av_sigmaI/netI 0.1755
_diffrn_reflns_limit_h_max 15
_diffrn_reflns_limit_h_min -15
_diffrn_reflns_limit_k_max 12
_diffrn_reflns_limit_k_min -16
_diffrn_reflns_limit_l_max 20
_diffrn_reflns_limit_l_min -19
_diffrn_reflns_number 23535
_diffrn_reflns_theta_full 25.05
_diffrn_reflns_theta_max 25.05
_diffrn_reflns_theta_min 3.02
_diffrn_standards_decay_% 0
_diffrn_standards_interval_count 0
_diffrn_standards_interval_time 0
_diffrn_standards_number 0
_exptl_absorpt_coefficient_mu 8.801
_exptl_absorpt_correction_T_max 0.5395
_exptl_absorpt_correction_T_min 0.2720
_exptl_absorpt_correction_type multi-scan
_exptl_absorpt_process_details 'Jacobson, R. (1998) Private communication.'
_exptl_crystal_colour black
_exptl_crystal_density_diffrn 2.244
_exptl_crystal_density_method 'not measured'
_exptl_crystal_description Prism
_exptl_crystal_F_000 1936
_exptl_crystal_size_max 0.20
_exptl_crystal_size_mid 0.10
_exptl_crystal_size_min 0.08
_refine_diff_density_max 1.959
_refine_diff_density_min -1.878
_refine_diff_density_rms 0.282
_refine_ls_extinction_method none
_refine_ls_goodness_of_fit_ref 1.185
_refine_ls_hydrogen_treatment constr
_refine_ls_matrix_type full
_refine_ls_number_parameters 688
_refine_ls_number_reflns 10523
_refine_ls_number_restraints 348
_refine_ls_restrained_S_all 1.169
_refine_ls_R_factor_all 0.1800
_refine_ls_R_factor_gt 0.1191
_refine_ls_shift/su_max 0.000
_refine_ls_shift/su_mean 0.000
_refine_ls_structure_factor_coef Fsqd
_refine_ls_weighting_details 'calc w=1/[\s^2^(Fo^2^)+(0.1000P)^2^+0.0000P] where P=(Fo^2^+2Fc^2^)/3'
_refine_ls_weighting_scheme calc
_refine_ls_wR_factor_gt 0.2408
_refine_ls_wR_factor_ref 0.2799
_reflns_number_gt 6675
_reflns_number_total 10523
_reflns_threshold_expression >2sigma(I)
_cod_data_source_file c1dt10230c.txt
_cod_data_source_block 2
_cod_depositor_comments
;
The following automatic conversions were performed:

'_exptl_absorpt_correction_type' value 'Multi-scan' changed to
'multi-scan' according to
/home/saulius/struct/CIF-dictionaries/cif_core.dic dictionary named
'cif_core.dic' version 2.4.1 from 2010-06-29.

Automatic conversion script
Id: cif_fix_values 1715 2011-07-08 13:25:40Z adriana 
;
_cod_database_code 7016094

loop_
_symmetry_equiv_pos_as_xyz
'x, y, z'
'-x, -y, -z'

loop_
_atom_site_label
_atom_site_type_symbol
_atom_site_fract_x
_atom_site_fract_y
_atom_site_fract_z
_atom_site_U_iso_or_equiv
_atom_site_adp_type
_atom_site_occupancy
_atom_site_symmetry_multiplicity
_atom_site_calc_flag
_atom_site_refinement_flags
_atom_site_disorder_assembly
_atom_site_disorder_group
W1 W 0.75220(7) 1.22195(7) -0.30838(6) 0.0287(3) Uani 1 1 d . . .
W2 W 0.37094(8) 1.26522(7) 0.20942(6) 0.0325(3) Uani 1 1 d . . .
Br1 Br 0.7054(2) 1.3885(3) 0.1072(2) 0.0646(9) Uani 1 1 d . . .
Br2 Br 0.6779(3) 1.2317(2) 0.3582(2) 0.0642(9) Uani 1 1 d . . .
Br3 Br 0.6969(2) 1.0507(2) 0.11427(19) 0.0579(8) Uani 1 1 d . . .
Br4 Br 0.4304(2) 1.2531(2) -0.36123(17) 0.0492(7) Uani 1 1 d . . .
S1 S 0.4620(5) 1.2520(5) 0.0816(4) 0.0360(15) Uani 1 1 d . . .
S2 S 0.4367(5) 1.1295(5) 0.2726(4) 0.0371(15) Uani 1 1 d . . .
S3 S 0.4428(5) 1.3856(5) 0.2680(4) 0.0409(16) Uani 1 1 d . . .
S4 S 0.7459(5) 1.2226(5) -0.4458(4) 0.0366(15) Uani 1 1 d . . .
S5 S 0.6533(5) 1.1042(5) -0.2613(4) 0.0367(15) Uani 1 1 d . . .
S6 S 0.6495(5) 1.3610(5) -0.2618(4) 0.0355(15) Uani 1 1 d . . .
Cu1 Cu 0.6198(2) 1.1379(2) -0.38627(18) 0.0392(8) Uani 1 1 d . . .
Cu2 Cu 0.5489(2) 1.2442(2) -0.24181(19) 0.0394(8) Uani 1 1 d . . .
Cu3 Cu 0.6186(2) 1.3334(2) -0.38732(18) 0.0415(8) Uani 1 1 d . . .
Cu4 Cu 0.5446(2) 1.3413(2) 0.15377(19) 0.0419(8) Uani 1 1 d . . .
Cu5 Cu 0.5409(2) 1.1432(2) 0.15709(19) 0.0415(8) Uani 1 1 d . . .
Cu6 Cu 0.5265(2) 1.2461(2) 0.30001(19) 0.0418(8) Uani 1 1 d . . .
B1 B 1.007(2) 1.192(2) -0.259(2) 0.046(2) Uani 1 1 d U . .
B2 B 0.104(2) 1.297(2) 0.2250(17) 0.040(2) Uani 1 1 d U . .
N1 N 0.9822(16) 1.2852(16) -0.3053(14) 0.046(2) Uani 1 1 d U . .
N2 N 0.8886(15) 1.3100(16) -0.3338(14) 0.044(3) Uani 1 1 d U . .
N3 N 0.9241(16) 1.1971(16) -0.1858(13) 0.046(2) Uani 1 1 d U . .
N4 N 0.8187(15) 1.2157(16) -0.1910(13) 0.043(3) Uani 1 1 d U . .
N5 N 0.9848(16) 1.1147(16) -0.3119(13) 0.045(3) Uani 1 1 d U . .
N6 N 0.8936(16) 1.1041(16) -0.3367(13) 0.044(3) Uani 1 1 d U . .
N7 N 0.1351(16) 1.2959(15) 0.3067(12) 0.039(2) Uani 1 1 d U . .
N8 N 0.2418(16) 1.2853(15) 0.3154(12) 0.040(3) Uani 1 1 d U . .
N9 N 0.1466(16) 1.2045(16) 0.1798(12) 0.041(2) Uani 1 1 d U . .
N10 N 0.2566(16) 1.1763(16) 0.1636(12) 0.040(3) Uani 1 1 d U . .
N11 N 0.1477(16) 1.3765(16) 0.1746(12) 0.042(2) Uani 1 1 d U . .
N12 N 0.2579(16) 1.3788(16) 0.1627(12) 0.041(3) Uani 1 1 d U . .
N14 N 0.4212(14) 1.2626(17) -0.1557(12) 0.044(3) Uani 1 1 d U . .
N15 N 0.2461(15) 1.2886(18) -0.0407(13) 0.047(3) Uani 1 1 d U . .
N16 N 0.5518(16) 1.0530(15) -0.4512(13) 0.043(4) Uani 1 1 d U . .
N17 N 0.5503(17) 1.4345(15) -0.4536(11) 0.041(4) Uani 1 1 d U . .
C1 C 1.161(2) 1.349(2) -0.3062(19) 0.057(5) Uani 1 1 d U . .
H1A H 1.1606 1.3715 -0.2518 0.086 Uiso 1 1 calc R . .
H1B H 1.2011 1.3876 -0.3434 0.086 Uiso 1 1 calc R . .
H1C H 1.1931 1.2837 -0.3114 0.086 Uiso 1 1 calc R . .
C2 C 1.048(2) 1.356(2) -0.3246(18) 0.048(3) Uani 1 1 d U . .
C3 C 0.995(2) 1.426(2) -0.3635(17) 0.049(3) Uani 1 1 d U . .
H3 H 1.0203 1.4816 -0.3833 0.058 Uiso 1 1 calc R . .
C4 C 0.895(2) 1.397(2) -0.3686(17) 0.047(3) Uani 1 1 d U . .
C5 C 0.809(2) 1.453(2) -0.4115(18) 0.053(5) Uani 1 1 d U . .
H5A H 0.7627 1.4956 -0.3735 0.079 Uiso 1 1 calc R . .
H5B H 0.7681 1.4097 -0.4340 0.079 Uiso 1 1 calc R . .
H5C H 0.8431 1.4896 -0.4542 0.079 Uiso 1 1 calc R . .
C6 C 1.051(2) 1.163(2) -0.0875(16) 0.051(5) Uani 1 1 d U . .
H6A H 1.1003 1.1963 -0.1222 0.076 Uiso 1 1 calc R . .
H6B H 1.0730 1.0951 -0.0934 0.076 Uiso 1 1 calc R . .
H6C H 1.0509 1.1819 -0.0322 0.076 Uiso 1 1 calc R . .
C7 C 0.942(2) 1.186(2) -0.1100(17) 0.047(3) Uani 1 1 d U . .
C8 C 0.8458(19) 1.197(2) -0.0597(17) 0.047(3) Uani 1 1 d U . .
H8 H 0.8334 1.1934 -0.0035 0.056 Uiso 1 1 calc R . .
C9 C 0.7720(19) 1.217(2) -0.1140(16) 0.044(3) Uani 1 1 d U . .
C10 C 0.6501(18) 1.235(2) -0.0856(15) 0.046(5) Uani 1 1 d U . .
H10A H 0.6168 1.1808 -0.0998 0.069 Uiso 1 1 calc R . .
H10B H 0.6196 1.2910 -0.1112 0.069 Uiso 1 1 calc R . .
H10C H 0.6377 1.2442 -0.0279 0.069 Uiso 1 1 calc R . .
C11 C 1.177(2) 1.032(2) -0.3233(18) 0.052(5) Uani 1 1 d U . .
H11A H 1.2190 0.9762 -0.3488 0.078 Uiso 1 1 calc R . .
H11B H 1.1791 1.0299 -0.2660 0.078 Uiso 1 1 calc R . .
H11C H 1.2066 1.0882 -0.3446 0.078 Uiso 1 1 calc R . .
C12 C 1.066(2) 1.036(2) -0.3394(17) 0.047(3) Uani 1 1 d U . .
C13 C 1.009(2) 0.977(2) -0.3803(17) 0.048(3) Uani 1 1 d U . .
H13 H 1.0369 0.9178 -0.4043 0.058 Uiso 1 1 calc R . .
C14 C 0.907(2) 1.021(2) -0.3785(17) 0.047(3) Uani 1 1 d U . .
C15 C 0.818(2) 0.9806(19) -0.4131(17) 0.049(5) Uani 1 1 d U . .
H15A H 0.7661 0.9627 -0.3698 0.074 Uiso 1 1 calc R . .
H15B H 0.8472 0.9254 -0.4460 0.074 Uiso 1 1 calc R . .
H15C H 0.7826 1.0280 -0.4456 0.074 Uiso 1 1 calc R . .
C16 C -0.0485(19) 1.311(2) 0.3857(16) 0.047(5) Uani 1 1 d U . .
H16A H -0.0717 1.3663 0.3556 0.070 Uiso 1 1 calc R . .
H16B H -0.0770 1.3210 0.4419 0.070 Uiso 1 1 calc R . .
H16C H -0.0743 1.2559 0.3653 0.070 Uiso 1 1 calc R . .
C17 C 0.074(2) 1.2954(19) 0.3768(15) 0.040(3) Uani 1 1 d U . .
C18 C 0.1368(19) 1.2923(19) 0.4340(16) 0.042(3) Uani 1 1 d U . .
H18 H 0.1141 1.2964 0.4895 0.050 Uiso 1 1 calc R . .
C19 C 0.239(2) 1.2824(19) 0.3981(15) 0.043(3) Uani 1 1 d U . .
C20 C 0.338(2) 1.274(2) 0.4396(15) 0.047(5) Uani 1 1 d U . .
H20A H 0.3267 1.3168 0.4852 0.071 Uiso 1 1 calc R . .
H20B H 0.3981 1.2894 0.4022 0.071 Uiso 1 1 calc R . .
H20C H 0.3536 1.2092 0.4577 0.071 Uiso 1 1 calc R . .
C21 C -0.017(2) 1.135(2) 0.1622(17) 0.053(5) Uani 1 1 d U . .
H21A H -0.0454 1.1272 0.2178 0.079 Uiso 1 1 calc R . .
H21B H -0.0306 1.0830 0.1302 0.079 Uiso 1 1 calc R . .
H21C H -0.0509 1.1943 0.1428 0.079 Uiso 1 1 calc R . .
C22 C 0.098(2) 1.138(2) 0.1558(15) 0.045(3) Uani 1 1 d U . .
C23 C 0.170(2) 1.065(2) 0.1182(15) 0.043(3) Uani 1 1 d U . .
H23 H 0.1544 1.0112 0.0926 0.051 Uiso 1 1 calc R . .
C24 C 0.268(2) 1.090(2) 0.1265(15) 0.041(3) Uani 1 1 d U . .
C25 C 0.3755(18) 1.0365(19) 0.0889(14) 0.040(4) Uani 1 1 d U . .
H25A H 0.4173 1.0804 0.0590 0.060 Uiso 1 1 calc R . .
H25B H 0.3632 0.9870 0.0531 0.060 Uiso 1 1 calc R . .
H25C H 0.4137 1.0085 0.1310 0.060 Uiso 1 1 calc R . .
C26 C -0.020(2) 1.474(2) 0.1439(17) 0.057(5) Uani 1 1 d U . .
H26A H -0.0371 1.4906 0.0908 0.085 Uiso 1 1 calc R . .
H26B H -0.0465 1.5265 0.1807 0.085 Uiso 1 1 calc R . .
H26C H -0.0540 1.4188 0.1620 0.085 Uiso 1 1 calc R . .
C27 C 0.098(2) 1.452(2) 0.1414(15) 0.045(3) Uani 1 1 d U . .
C28 C 0.176(2) 1.505(2) 0.1059(15) 0.045(3) Uani 1 1 d U . .
H28 H 0.1649 1.5636 0.0798 0.054 Uiso 1 1 calc R . .
C29 C 0.276(2) 1.455(2) 0.1174(15) 0.043(3) Uani 1 1 d U . .
C30 C 0.3778(19) 1.490(2) 0.0878(15) 0.046(5) Uani 1 1 d U . .
H30A H 0.4169 1.4974 0.1325 0.069 Uiso 1 1 calc R . .
H30B H 0.3636 1.5503 0.0622 0.069 Uiso 1 1 calc R . .
H30C H 0.4198 1.4447 0.0494 0.069 Uiso 1 1 calc R . .
C31 C 0.3838(17) 1.190(2) -0.1188(14) 0.043(3) Uani 1 1 d U . .
H31 H 0.4187 1.1290 -0.1309 0.052 Uiso 1 1 calc R . .
C32 C 0.2938(17) 1.203(2) -0.0622(15) 0.044(3) Uani 1 1 d U . .
H32 H 0.2661 1.1498 -0.0388 0.053 Uiso 1 1 calc R . .
C33 C 0.2931(18) 1.358(2) -0.0774(15) 0.048(3) Uani 1 1 d U . .
H33 H 0.2650 1.4198 -0.0608 0.057 Uiso 1 1 calc R . .
C34 C 0.3711(18) 1.349(2) -0.1320(15) 0.046(3) Uani 1 1 d U . .
H34 H 0.3947 1.4034 -0.1566 0.055 Uiso 1 1 calc R . .
C35 C 0.4652(19) 1.0158(19) -0.4251(17) 0.043(4) Uani 1 1 d U . .
H35 H 0.4361 1.0252 -0.3710 0.052 Uiso 1 1 calc R . .
C36 C 0.584(2) 1.0356(19) -0.5276(16) 0.043(4) Uani 1 1 d U . .
H36 H 0.6458 1.0605 -0.5510 0.051 Uiso 1 1 calc R . .
C37 C 0.458(2) 1.4863(19) -0.4283(14) 0.042(4) Uani 1 1 d U . .
H37 H 0.4256 1.4768 -0.3759 0.050 Uiso 1 1 calc R . .
C38 C 0.590(2) 1.4509(19) -0.5286(14) 0.042(4) Uani 1 1 d U . .
H38 H 0.6545 1.4160 -0.5511 0.050 Uiso 1 1 calc R . .
O1 O 0.743(3) 0.439(2) 0.2911(19) 0.138(13) Uani 1 1 d . . .

loop_
_atom_site_aniso_label
_atom_site_aniso_U_11
_atom_site_aniso_U_22
_atom_site_aniso_U_33
_atom_site_aniso_U_23
_atom_site_aniso_U_13
_atom_site_aniso_U_12
W1 0.0287(5) 0.0290(6) 0.0285(5) -0.0007(4) -0.0047(4) -0.0032(4)
W2 0.0364(6) 0.0331(6) 0.0277(5) -0.0001(4) -0.0042(4) -0.0042(4)
Br1 0.0561(19) 0.071(2) 0.068(2) 0.0072(18) -0.0004(16) -0.0218(16)
Br2 0.070(2) 0.062(2) 0.067(2) 0.0062(17) -0.0322(17) -0.0131(16)
Br3 0.0533(18) 0.055(2) 0.062(2) -0.0124(16) -0.0096(15) 0.0087(14)
Br4 0.0420(15) 0.057(2) 0.0500(17) 0.0011(14) -0.0159(13) -0.0025(13)
S1 0.043(4) 0.037(4) 0.027(3) 0.000(3) 0.000(3) -0.007(3)
S2 0.054(4) 0.035(4) 0.024(3) 0.001(3) -0.011(3) -0.010(3)
S3 0.048(4) 0.040(4) 0.034(4) -0.002(3) -0.007(3) -0.001(3)
S4 0.050(4) 0.032(4) 0.025(3) -0.001(3) 0.005(3) -0.006(3)
S5 0.045(4) 0.031(4) 0.034(3) 0.008(3) -0.001(3) -0.009(3)
S6 0.040(3) 0.034(4) 0.032(3) -0.001(3) -0.006(3) -0.001(3)
Cu1 0.0463(18) 0.041(2) 0.0333(17) -0.0045(15) -0.0103(14) -0.0111(14)
Cu2 0.0356(17) 0.042(2) 0.0396(18) 0.0009(15) -0.0013(14) -0.0042(14)
Cu3 0.051(2) 0.038(2) 0.0337(17) 0.0051(15) -0.0090(14) 0.0049(15)
Cu4 0.0430(18) 0.042(2) 0.0421(19) 0.0029(16) -0.0039(15) -0.0108(15)
Cu5 0.0472(19) 0.0334(19) 0.0421(18) -0.0011(15) -0.0052(15) 0.0012(14)
Cu6 0.0493(19) 0.039(2) 0.0404(18) 0.0012(15) -0.0156(15) -0.0080(15)
B1 0.037(4) 0.047(5) 0.054(5) -0.005(4) -0.008(4) 0.001(4)
B2 0.047(5) 0.041(5) 0.031(4) 0.007(4) -0.004(4) -0.005(4)
N1 0.036(5) 0.042(5) 0.059(5) -0.009(5) -0.005(4) -0.004(4)
N2 0.035(5) 0.038(6) 0.059(6) -0.009(5) -0.006(5) -0.009(5)
N3 0.035(5) 0.053(5) 0.050(5) -0.005(5) -0.013(4) 0.003(4)
N4 0.034(5) 0.053(6) 0.044(6) -0.005(5) -0.018(5) 0.003(5)
N5 0.036(5) 0.045(5) 0.053(5) -0.002(5) -0.007(4) 0.002(4)
N6 0.037(5) 0.042(6) 0.052(6) 0.001(5) -0.009(5) 0.004(5)
N7 0.046(5) 0.039(5) 0.032(5) 0.008(4) -0.003(4) -0.004(4)
N8 0.047(5) 0.041(6) 0.031(5) 0.009(5) -0.005(5) -0.004(5)
N9 0.049(5) 0.042(5) 0.032(5) 0.006(4) -0.004(4) -0.010(4)
N10 0.049(5) 0.044(6) 0.030(5) 0.005(5) -0.007(5) -0.009(5)
N11 0.048(5) 0.043(5) 0.033(5) 0.007(4) -0.003(4) -0.001(4)
N12 0.046(5) 0.042(6) 0.034(5) 0.006(5) -0.002(5) -0.001(5)
N14 0.022(6) 0.069(9) 0.035(7) -0.006(6) 0.013(5) -0.001(5)
N15 0.025(6) 0.074(9) 0.038(7) -0.006(6) 0.010(5) -0.004(5)
N16 0.039(8) 0.038(9) 0.048(9) 0.001(8) 0.003(7) -0.007(7)
N17 0.060(10) 0.043(9) 0.018(6) 0.001(7) -0.010(6) 0.008(7)
C1 0.041(9) 0.052(10) 0.078(10) -0.006(10) -0.001(9) -0.009(9)
C2 0.037(5) 0.042(6) 0.065(6) -0.009(5) -0.001(5) -0.006(5)
C3 0.038(6) 0.041(6) 0.065(7) -0.007(6) 0.001(5) -0.006(5)
C4 0.038(6) 0.039(6) 0.062(6) -0.008(6) -0.002(5) -0.005(5)
C5 0.043(9) 0.046(10) 0.066(10) -0.005(9) 0.008(9) -0.006(9)
C6 0.044(9) 0.062(10) 0.049(9) -0.007(9) -0.020(8) -0.005(9)
C7 0.038(5) 0.057(6) 0.049(6) -0.006(5) -0.015(5) 0.001(5)
C8 0.038(6) 0.058(7) 0.046(6) -0.004(6) -0.017(5) 0.002(5)
C9 0.036(5) 0.056(6) 0.042(6) -0.005(6) -0.017(5) 0.001(5)
C10 0.039(9) 0.062(10) 0.036(9) -0.012(9) -0.011(8) 0.001(9)
C11 0.044(9) 0.047(10) 0.063(10) 0.005(9) -0.005(9) 0.000(9)
C12 0.039(5) 0.046(6) 0.056(6) 0.001(5) -0.006(5) 0.002(5)
C13 0.040(6) 0.045(6) 0.056(6) 0.000(6) -0.004(5) 0.005(5)
C14 0.039(6) 0.044(6) 0.054(6) 0.000(5) -0.006(5) 0.004(5)
C15 0.048(9) 0.038(10) 0.055(10) -0.010(9) 0.004(9) 0.008(9)
C16 0.051(9) 0.043(10) 0.041(9) 0.006(9) 0.004(8) -0.001(9)
C17 0.046(5) 0.039(6) 0.035(5) 0.006(5) -0.001(5) -0.005(5)
C18 0.047(6) 0.041(6) 0.036(6) 0.006(5) -0.001(5) -0.005(5)
C19 0.049(6) 0.043(6) 0.035(5) 0.007(5) -0.002(5) -0.005(5)
C20 0.053(10) 0.052(10) 0.035(9) 0.004(9) 0.000(8) -0.003(9)
C21 0.060(10) 0.054(10) 0.048(10) -0.005(9) -0.008(9) -0.021(9)
C22 0.052(6) 0.046(6) 0.037(5) 0.004(5) -0.004(5) -0.012(5)
C23 0.052(6) 0.045(6) 0.033(6) 0.005(5) -0.007(5) -0.013(5)
C24 0.050(6) 0.045(6) 0.030(6) 0.004(5) -0.008(5) -0.011(5)
C25 0.044(9) 0.051(10) 0.026(9) -0.004(8) -0.012(8) -0.005(8)
C26 0.061(10) 0.056(10) 0.049(10) 0.010(9) -0.003(9) 0.001(9)
C27 0.049(6) 0.047(6) 0.037(6) 0.005(5) -0.003(5) 0.000(5)
C28 0.049(6) 0.046(6) 0.037(6) 0.005(5) -0.003(5) 0.001(5)
C29 0.047(6) 0.045(6) 0.035(6) 0.003(5) -0.004(5) 0.001(5)
C30 0.049(9) 0.049(10) 0.037(9) 0.002(9) -0.006(8) 0.006(9)
C31 0.022(6) 0.068(9) 0.035(7) -0.007(6) 0.012(5) -0.002(6)
C32 0.022(6) 0.071(9) 0.036(7) -0.008(6) 0.009(5) -0.004(6)
C33 0.026(6) 0.073(9) 0.040(7) -0.007(6) 0.010(5) -0.004(6)
C34 0.024(6) 0.071(9) 0.037(7) -0.008(6) 0.011(5) -0.002(6)
C35 0.039(9) 0.039(10) 0.050(10) 0.000(8) 0.004(8) -0.006(7)
C36 0.040(9) 0.039(10) 0.049(9) 0.001(8) 0.004(8) -0.010(7)
C37 0.060(10) 0.044(10) 0.018(7) 0.004(7) -0.009(7) 0.008(7)
C38 0.059(10) 0.042(10) 0.020(7) 0.002(7) -0.007(7) 0.010(8)
O1 0.21(3) 0.09(2) 0.12(3) -0.01(2) 0.01(2) -0.07(2)

loop_
_atom_type_symbol
_atom_type_description
_atom_type_scat_dispersion_real
_atom_type_scat_dispersion_imag
_atom_type_scat_source
C C 0.0033 0.0016 'International Tables Vol C Tables 4.2.6.8 and 6.1.1.4'
H H 0.0000 0.0000 'International Tables Vol C Tables 4.2.6.8 and 6.1.1.4'
B B 0.0013 0.0007 'International Tables Vol C Tables 4.2.6.8 and 6.1.1.4'
N N 0.0061 0.0033 'International Tables Vol C Tables 4.2.6.8 and 6.1.1.4'
O O 0.0106 0.0060 'International Tables Vol C Tables 4.2.6.8 and 6.1.1.4'
S S 0.1246 0.1234 'International Tables Vol C Tables 4.2.6.8 and 6.1.1.4'
Cl Cl 0.1484 0.1585 'International Tables Vol C Tables 4.2.6.8 and 6.1.1.4'
Cu Cu 0.3201 1.2651 'International Tables Vol C Tables 4.2.6.8 and 6.1.1.4'
Br Br -0.2901 2.4595 'International Tables Vol C Tables 4.2.6.8 and 6.1.1.4'
W W -0.8490 6.8722 'International Tables Vol C Tables 4.2.6.8 and 6.1.1.4'

loop_
_geom_angle_atom_site_label_1
_geom_angle_atom_site_label_2
_geom_angle_atom_site_label_3
_geom_angle
_geom_angle_site_symmetry_1
_geom_angle_site_symmetry_3
_geom_angle_publ_flag
N4 W1 N2 78.1(8) . . ?
N4 W1 S5 87.5(6) . . ?
N2 W1 S5 161.6(6) . . ?
N4 W1 N6 79.4(7) . . ?
N2 W1 N6 79.6(8) . . ?
S5 W1 N6 86.6(6) . . ?
N4 W1 S6 87.3(6) . . ?
N2 W1 S6 86.1(6) . . ?
S5 W1 S6 104.8(2) . . ?
N6 W1 S6 162.2(6) . . ?
N4 W1 S4 160.2(5) . . ?
N2 W1 S4 86.7(6) . . ?
S5 W1 S4 104.4(2) . . ?
N6 W1 S4 85.5(6) . . ?
S6 W1 S4 104.4(2) . . ?
N4 W1 Cu2 94.8(5) . . ?
N2 W1 Cu2 138.5(5) . . ?
S5 W1 Cu2 53.36(18) . . ?
N6 W1 Cu2 139.9(6) . . ?
S6 W1 Cu2 52.54(18) . . ?
S4 W1 Cu2 104.93(17) . . ?
N4 W1 Cu3 140.3(5) . . ?
N2 W1 Cu3 95.2(6) . . ?
S5 W1 Cu3 103.22(18) . . ?
N6 W1 Cu3 138.4(6) . . ?
S6 W1 Cu3 53.13(17) . . ?
S4 W1 Cu3 52.87(17) . . ?
Cu2 W1 Cu3 64.51(10) . . ?
N4 W1 Cu1 140.5(6) . . ?
N2 W1 Cu1 139.9(6) . . ?
S5 W1 Cu1 52.99(17) . . ?
N6 W1 Cu1 94.9(5) . . ?
S6 W1 Cu1 102.85(17) . . ?
S4 W1 Cu1 53.19(17) . . ?
Cu2 W1 Cu1 64.57(10) . . ?
Cu3 W1 Cu1 62.88(11) . . ?
N12 W2 N8 79.9(7) . . ?
N12 W2 N10 79.8(8) . . ?
N8 W2 N10 82.2(7) . . ?
N12 W2 S1 87.0(5) . . ?
N8 W2 S1 163.7(5) . . ?
N10 W2 S1 86.0(5) . . ?
N12 W2 S2 161.5(6) . . ?
N8 W2 S2 86.1(6) . . ?
N10 W2 S2 86.4(6) . . ?
S1 W2 S2 104.3(2) . . ?
N12 W2 S3 87.1(6) . . ?
N8 W2 S3 85.3(6) . . ?
N10 W2 S3 163.3(6) . . ?
S1 W2 S3 103.8(2) . . ?
S2 W2 S3 103.9(2) . . ?
N12 W2 Cu4 94.9(6) . . ?
N8 W2 Cu4 137.8(5) . . ?
N10 W2 Cu4 138.5(5) . . ?
S1 W2 Cu4 52.58(18) . . ?
S2 W2 Cu4 103.53(18) . . ?
S3 W2 Cu4 52.50(18) . . ?
N12 W2 Cu6 139.9(6) . . ?
N8 W2 Cu6 93.4(5) . . ?
N10 W2 Cu6 138.9(5) . . ?
S1 W2 Cu6 102.79(18) . . ?
S2 W2 Cu6 52.50(17) . . ?
S3 W2 Cu6 52.88(18) . . ?
Cu4 W2 Cu6 63.93(10) . . ?
N12 W2 Cu5 139.8(5) . . ?
N8 W2 Cu5 138.8(5) . . ?
N10 W2 Cu5 93.4(5) . . ?
S1 W2 Cu5 52.89(18) . . ?
S2 W2 Cu5 52.65(18) . . ?
S3 W2 Cu5 103.37(18) . . ?
Cu4 W2 Cu5 64.48(11) . . ?
Cu6 W2 Cu5 63.63(10) . . ?
Cu2 Br4 Cu1 63.76(11) . . ?
Cu2 Br4 Cu3 63.04(11) . . ?
Cu1 Br4 Cu3 60.81(11) . . ?
Cu4 S1 Cu5 79.1(2) . . ?
Cu4 S1 W2 71.8(2) . . ?
Cu5 S1 W2 71.7(2) . . ?
Cu6 S2 Cu5 78.0(2) . . ?
Cu6 S2 W2 71.4(2) . . ?
Cu5 S2 W2 71.4(2) . . ?
Cu4 S3 Cu6 78.0(2) . . ?
Cu4 S3 W2 71.2(2) . . ?
Cu6 S3 W2 71.0(2) . . ?
Cu3 S4 Cu1 76.4(2) . . ?
Cu3 S4 W1 71.34(19) . . ?
Cu1 S4 W1 71.23(19) . . ?
Cu1 S5 Cu2 78.7(2) . . ?
Cu1 S5 W1 72.0(2) . . ?
Cu2 S5 W1 71.6(2) . . ?
Cu2 S6 Cu3 79.0(2) . . ?
Cu2 S6 W1 72.0(2) . . ?
Cu3 S6 W1 71.6(2) . . ?
N16 Cu1 S5 122.9(7) . . ?
N16 Cu1 S4 120.2(6) . . ?
S5 Cu1 S4 108.7(3) . . ?
N16 Cu1 W1 166.3(6) . . ?
S5 Cu1 W1 55.02(17) . . ?
S4 Cu1 W1 55.58(17) . . ?
N16 Cu1 Br4 88.6(6) . . ?
S5 Cu1 Br4 102.7(2) . . ?
S4 Cu1 Br4 108.5(2) . . ?
W1 Cu1 Br4 105.14(12) . . ?
N16 Cu1 Cu3 131.3(7) . . ?
S5 Cu1 Cu3 101.2(2) . . ?
S4 Cu1 Cu3 51.57(19) . . ?
W1 Cu1 Cu3 58.48(9) . . ?
Br4 Cu1 Cu3 60.38(11) . . ?
N16 Cu1 Cu2 133.6(6) . . ?
S5 Cu1 Cu2 50.83(19) . . ?
S4 Cu1 Cu2 101.2(2) . . ?
W1 Cu1 Cu2 57.63(9) . . ?
Br4 Cu1 Cu2 57.10(11) . . ?
Cu3 Cu1 Cu2 60.66(11) . . ?
N14 Cu2 S6 118.0(7) . . ?
N14 Cu2 S5 121.7(7) . . ?
S6 Cu2 S5 109.3(3) . . ?
N14 Cu2 W1 159.2(6) . . ?
S6 Cu2 W1 55.50(17) . . ?
S5 Cu2 W1 55.01(17) . . ?
N14 Cu2 Br4 93.7(6) . . ?
S6 Cu2 Br4 106.1(2) . . ?
S5 Cu2 Br4 104.3(2) . . ?
W1 Cu2 Br4 106.98(13) . . ?
N14 Cu2 Cu3 136.8(7) . . ?
S6 Cu2 Cu3 50.86(19) . . ?
S5 Cu2 Cu3 99.1(2) . . ?
W1 Cu2 Cu3 57.75(9) . . ?
Br4 Cu2 Cu3 60.26(11) . . ?
N14 Cu2 Cu1 139.2(6) . . ?
S6 Cu2 Cu1 99.7(2) . . ?
S5 Cu2 Cu1 50.49(18) . . ?
W1 Cu2 Cu1 57.80(9) . . ?
Br4 Cu2 Cu1 59.13(11) . . ?
Cu3 Cu2 Cu1 58.51(11) . . ?
N17 Cu3 S4 120.0(6) . . ?
N17 Cu3 S6 122.3(6) . . ?
S4 Cu3 S6 109.3(3) . . ?
N17 Cu3 W1 165.5(7) . . ?
S4 Cu3 W1 55.79(18) . . ?
S6 Cu3 W1 55.31(17) . . ?
N17 Cu3 Br4 90.4(7) . . ?
S4 Cu3 Br4 107.5(2) . . ?
S6 Cu3 Br4 102.1(2) . . ?
W1 Cu3 Br4 104.06(13) . . ?
N17 Cu3 Cu1 131.9(6) . . ?
S4 Cu3 Cu1 52.05(19) . . ?
S6 Cu3 Cu1 101.1(2) . . ?
W1 Cu3 Cu1 58.65(9) . . ?
Br4 Cu3 Cu1 58.81(11) . . ?
N17 Cu3 Cu2 133.9(6) . . ?
S4 Cu3 Cu2 101.7(2) . . ?
S6 Cu3 Cu2 50.15(19) . . ?
W1 Cu3 Cu2 57.74(9) . . ?
Br4 Cu3 Cu2 56.70(11) . . ?
Cu1 Cu3 Cu2 60.83(11) . . ?
S1 Cu4 S3 110.5(3) . . ?
S1 Cu4 Br1 122.5(2) . . ?
S3 Cu4 Br1 126.8(2) . . ?
S1 Cu4 W2 55.65(17) . . ?
S3 Cu4 W2 56.30(19) . . ?
Br1 Cu4 W2 172.89(18) . . ?
S1 Cu4 Cu6 100.5(2) . . ?
S3 Cu4 Cu6 51.2(2) . . ?
Br1 Cu4 Cu6 117.78(17) . . ?
W2 Cu4 Cu6 58.07(10) . . ?
S1 Cu4 Cu5 50.7(2) . . ?
S3 Cu4 Cu5 101.0(2) . . ?
Br1 Cu4 Cu5 115.24(17) . . ?
W2 Cu4 Cu5 57.89(10) . . ?
Cu6 Cu4 Cu5 59.53(12) . . ?
S2 Cu5 S1 110.0(3) . . ?
S2 Cu5 Br3 126.0(2) . . ?
S1 Cu5 Br3 123.7(2) . . ?
S2 Cu5 W2 55.96(19) . . ?
S1 Cu5 W2 55.39(17) . . ?
Br3 Cu5 W2 174.07(17) . . ?
S2 Cu5 Cu6 50.87(18) . . ?
S1 Cu5 Cu6 100.3(2) . . ?
Br3 Cu5 Cu6 118.01(16) . . ?
W2 Cu5 Cu6 58.09(10) . . ?
S2 Cu5 Cu4 100.6(2) . . ?
S1 Cu5 Cu4 50.21(19) . . ?
Br3 Cu5 Cu4 116.85(17) . . ?
W2 Cu5 Cu4 57.63(9) . . ?
Cu6 Cu5 Cu4 59.79(12) . . ?
S2 Cu6 S3 110.6(3) . . ?
S2 Cu6 Br2 126.3(2) . . ?
S3 Cu6 Br2 123.0(2) . . ?
S2 Cu6 W2 56.13(18) . . ?
S3 Cu6 W2 56.12(18) . . ?
Br2 Cu6 W2 170.47(18) . . ?
S2 Cu6 Cu5 51.15(18) . . ?
S3 Cu6 Cu5 101.6(2) . . ?
Br2 Cu6 Cu5 114.92(17) . . ?
W2 Cu6 Cu5 58.28(9) . . ?
S2 Cu6 Cu4 101.6(2) . . ?
S3 Cu6 Cu4 50.73(19) . . ?
Br2 Cu6 Cu4 113.39(17) . . ?
W2 Cu6 Cu4 58.00(9) . . ?
Cu5 Cu6 Cu4 60.68(12) . . ?
N5 B1 N3 107(2) . . ?
N5 B1 N1 106(2) . . ?
N3 B1 N1 106(2) . . ?
N7 B2 N9 111(2) . . ?
N7 B2 N11 112(2) . . ?
N9 B2 N11 107(2) . . ?
N2 N1 C2 109(2) . . ?
N2 N1 B1 123(2) . . ?
C2 N1 B1 128(2) . . ?
N1 N2 C4 106(2) . . ?
N1 N2 W1 121.2(18) . . ?
C4 N2 W1 132.3(17) . . ?
C7 N3 N4 111(2) . . ?
C7 N3 B1 127(2) . . ?
N4 N3 B1 122(2) . . ?
C9 N4 N3 104.0(19) . . ?
C9 N4 W1 132.5(16) . . ?
N3 N4 W1 123.0(16) . . ?
N6 N5 C12 111(2) . . ?
N6 N5 B1 127(2) . . ?
C12 N5 B1 122(2) . . ?
N5 N6 C14 108(2) . . ?
N5 N6 W1 118.8(16) . . ?
C14 N6 W1 133.1(17) . . ?
C17 N7 N8 111.5(19) . . ?
C17 N7 B2 129(2) . . ?
N8 N7 B2 119(2) . . ?
N7 N8 C19 102.2(19) . . ?
N7 N8 W2 122.1(14) . . ?
C19 N8 W2 135.5(16) . . ?
C22 N9 N10 108(2) . . ?
C22 N9 B2 131(2) . . ?
N10 N9 B2 121(2) . . ?
C24 N10 N9 105.7(19) . . ?
C24 N10 W2 134.3(17) . . ?
N9 N10 W2 119.7(15) . . ?
C27 N11 N12 110(2) . . ?
C27 N11 B2 131(2) . . ?
N12 N11 B2 119(2) . . ?
C29 N12 N11 107(2) . . ?
C29 N12 W2 131.0(17) . . ?
N11 N12 W2 121.7(15) . . ?
C31 N14 C34 116(2) . . ?
C31 N14 Cu2 121.3(18) . . ?
C34 N14 Cu2 122.4(19) . . ?
C32 N15 C33 114(2) . . ?
C35 N16 C36 113(2) . . ?
C35 N16 Cu1 124.1(18) . . ?
C36 N16 Cu1 122.7(17) . . ?
C37 N17 C38 114(2) . . ?
C37 N17 Cu3 122.9(16) . . ?
C38 N17 Cu3 122.7(17) . . ?
C2 C1 H1A 109.5 . . ?
C2 C1 H1B 109.5 . . ?
H1A C1 H1B 109.5 . . ?
C2 C1 H1C 109.5 . . ?
H1A C1 H1C 109.5 . . ?
H1B C1 H1C 109.5 . . ?
C3 C2 N1 109(2) . . ?
C3 C2 C1 128(3) . . ?
N1 C2 C1 123(3) . . ?
C2 C3 C4 106(3) . . ?
C2 C3 H3 127.2 . . ?
C4 C3 H3 127.2 . . ?
N2 C4 C3 110(2) . . ?
N2 C4 C5 126(2) . . ?
C3 C4 C5 124(3) . . ?
C4 C5 H5A 109.5 . . ?
C4 C5 H5B 109.5 . . ?
H5A C5 H5B 109.5 . . ?
C4 C5 H5C 109.5 . . ?
H5A C5 H5C 109.5 . . ?
H5B C5 H5C 109.5 . . ?
C7 C6 H6A 109.5 . . ?
C7 C6 H6B 109.5 . . ?
H6A C6 H6B 109.5 . . ?
C7 C6 H6C 109.5 . . ?
H6A C6 H6C 109.5 . . ?
H6B C6 H6C 109.5 . . ?
N3 C7 C8 110(2) . . ?
N3 C7 C6 122(2) . . ?
C8 C7 C6 128(3) . . ?
C7 C8 C9 102(2) . . ?
C7 C8 H8 129.0 . . ?
C9 C8 H8 129.0 . . ?
N4 C9 C8 113(2) . . ?
N4 C9 C10 126(2) . . ?
C8 C9 C10 122(2) . . ?
C9 C10 H10A 109.5 . . ?
C9 C10 H10B 109.5 . . ?
H10A C10 H10B 109.5 . . ?
C9 C10 H10C 109.5 . . ?
H10A C10 H10C 109.5 . . ?
H10B C10 H10C 109.5 . . ?
C12 C11 H11A 109.5 . . ?
C12 C11 H11B 109.5 . . ?
H11A C11 H11B 109.5 . . ?
C12 C11 H11C 109.5 . . ?
H11A C11 H11C 109.5 . . ?
H11B C11 H11C 109.5 . . ?
C13 C12 N5 103(2) . . ?
C13 C12 C11 135(3) . . ?
N5 C12 C11 122(2) . . ?
C14 C13 C12 108(2) . . ?
C14 C13 H13 126.1 . . ?
C12 C13 H13 126.1 . . ?
N6 C14 C13 110(2) . . ?
N6 C14 C15 124(2) . . ?
C13 C14 C15 125(3) . . ?
C14 C15 H15A 109.5 . . ?
C14 C15 H15B 109.5 . . ?
H15A C15 H15B 109.5 . . ?
C14 C15 H15C 109.5 . . ?
H15A C15 H15C 109.5 . . ?
H15B C15 H15C 109.5 . . ?
C17 C16 H16A 109.5 . . ?
C17 C16 H16B 109.5 . . ?
H16A C16 H16B 109.5 . . ?
C17 C16 H16C 109.5 . . ?
H16A C16 H16C 109.5 . . ?
H16B C16 H16C 109.5 . . ?
N7 C17 C18 108(2) . . ?
N7 C17 C16 123(2) . . ?
C18 C17 C16 128(2) . . ?
C17 C18 C19 108(2) . . ?
C17 C18 H18 126.2 . . ?
C19 C18 H18 126.2 . . ?
C18 C19 N8 110(2) . . ?
C18 C19 C20 127(2) . . ?
N8 C19 C20 123(2) . . ?
C19 C20 H20A 109.5 . . ?
C19 C20 H20B 109.5 . . ?
H20A C20 H20B 109.5 . . ?
C19 C20 H20C 109.5 . . ?
H20A C20 H20C 109.5 . . ?
H20B C20 H20C 109.5 . . ?
C22 C21 H21A 109.5 . . ?
C22 C21 H21B 109.5 . . ?
H21A C21 H21B 109.5 . . ?
C22 C21 H21C 109.5 . . ?
H21A C21 H21C 109.5 . . ?
H21B C21 H21C 109.5 . . ?
N9 C22 C23 111(2) . . ?
N9 C22 C21 128(3) . . ?
C23 C22 C21 121(2) . . ?
C24 C23 C22 105(2) . . ?
C24 C23 H23 127.6 . . ?
C22 C23 H23 127.6 . . ?
C23 C24 N10 110(2) . . ?
C23 C24 C25 126(2) . . ?
N10 C24 C25 124(2) . . ?
C24 C25 H25A 109.5 . . ?
C24 C25 H25B 109.5 . . ?
H25A C25 H25B 109.5 . . ?
C24 C25 H25C 109.5 . . ?
H25A C25 H25C 109.5 . . ?
H25B C25 H25C 109.5 . . ?
C27 C26 H26A 109.5 . . ?
C27 C26 H26B 109.5 . . ?
H26A C26 H26B 109.5 . . ?
C27 C26 H26C 109.5 . . ?
H26A C26 H26C 109.5 . . ?
H26B C26 H26C 109.5 . . ?
N11 C27 C28 108(2) . . ?
N11 C27 C26 125(2) . . ?
C28 C27 C26 127(3) . . ?
C27 C28 C29 106(3) . . ?
C27 C28 H28 126.8 . . ?
C29 C28 H28 126.8 . . ?
N12 C29 C28 108(2) . . ?
N12 C29 C30 129(2) . . ?
C28 C29 C30 122(3) . . ?
C29 C30 H30A 109.5 . . ?
C29 C30 H30B 109.5 . . ?
H30A C30 H30B 109.5 . . ?
C29 C30 H30C 109.5 . . ?
H30A C30 H30C 109.5 . . ?
H30B C30 H30C 109.5 . . ?
N14 C31 C32 121(3) . . ?
N14 C31 H31 119.4 . . ?
C32 C31 H31 119.4 . . ?
N15 C32 C31 121(3) . . ?
N15 C32 H32 119.5 . . ?
C31 C32 H32 119.5 . . ?
C34 C33 N15 127(3) . . ?
C34 C33 H33 116.5 . . ?
N15 C33 H33 116.5 . . ?
C33 C34 N14 121(3) . . ?
C33 C34 H34 119.7 . . ?
N14 C34 H34 119.7 . . ?
N16 C35 C36 123(3) . 2_674 ?
N16 C35 H35 118.5 . . ?
C36 C35 H35 118.5 2_674 . ?
N16 C36 C35 124(2) . 2_674 ?
N16 C36 H36 117.9 . . ?
C35 C36 H36 117.9 2_674 . ?
C38 C37 N17 124(2) 2_684 . ?
C38 C37 H37 118.0 2_684 . ?
N17 C37 H37 118.0 . . ?
C37 C38 N17 122(2) 2_684 . ?
C37 C38 H38 119.1 2_684 . ?
N17 C38 H38 119.1 . . ?

loop_
_geom_bond_atom_site_label_1
_geom_bond_atom_site_label_2
_geom_bond_distance
_geom_bond_site_symmetry_2
_geom_bond_publ_flag
W1 N4 2.25(2) . ?
W1 N2 2.26(2) . ?
W1 S5 2.299(6) . ?
W1 N6 2.30(2) . ?
W1 S6 2.309(6) . ?
W1 S4 2.325(6) . ?
W1 Cu2 2.664(3) . ?
W1 Cu3 2.664(3) . ?
W1 Cu1 2.669(3) . ?
W2 N12 2.24(2) . ?
W2 N8 2.25(2) . ?
W2 N10 2.26(2) . ?
W2 S1 2.300(6) . ?
W2 S2 2.320(7) . ?
W2 S3 2.326(7) . ?
W2 Cu4 2.646(3) . ?
W2 Cu6 2.648(3) . ?
W2 Cu5 2.654(3) . ?
Br1 Cu4 2.278(4) . ?
Br2 Cu6 2.267(4) . ?
Br3 Cu5 2.274(4) . ?
Br4 Cu2 2.666(4) . ?
Br4 Cu1 2.726(4) . ?
Br4 Cu3 2.770(4) . ?
S1 Cu4 2.213(7) . ?
S1 Cu5 2.229(7) . ?
S2 Cu6 2.217(7) . ?
S2 Cu5 2.226(7) . ?
S3 Cu4 2.218(7) . ?
S3 Cu6 2.234(8) . ?
S4 Cu3 2.242(7) . ?
S4 Cu1 2.257(7) . ?
S5 Cu1 2.241(7) . ?
S5 Cu2 2.252(7) . ?
S6 Cu2 2.224(7) . ?
S6 Cu3 2.247(7) . ?
Cu1 N16 1.99(2) . ?
Cu1 Cu3 2.782(5) . ?
Cu1 Cu2 2.848(4) . ?
Cu2 N14 2.022(18) . ?
Cu2 Cu3 2.844(5) . ?
Cu3 N17 2.00(2) . ?
Cu4 Cu6 2.803(5) . ?
Cu4 Cu5 2.828(5) . ?
Cu5 Cu6 2.795(5) . ?
B1 N5 1.49(4) . ?
B1 N3 1.51(4) . ?
B1 N1 1.55(4) . ?
B2 N7 1.48(3) . ?
B2 N9 1.53(4) . ?
B2 N11 1.53(4) . ?
N1 N2 1.35(3) . ?
N1 C2 1.41(3) . ?
N2 C4 1.37(3) . ?
N3 C7 1.33(3) . ?
N3 N4 1.35(3) . ?
N4 C9 1.35(3) . ?
N5 N6 1.31(3) . ?
N5 C12 1.46(3) . ?
N6 C14 1.36(3) . ?
N7 C17 1.32(3) . ?
N7 N8 1.38(3) . ?
N8 C19 1.39(3) . ?
N9 C22 1.29(3) . ?
N9 N10 1.40(3) . ?
N10 C24 1.37(3) . ?
N11 C27 1.34(3) . ?
N11 N12 1.40(3) . ?
N12 C29 1.35(3) . ?
N14 C31 1.31(3) . ?
N14 C34 1.35(3) . ?
N15 C32 1.32(3) . ?
N15 C33 1.32(3) . ?
N16 C35 1.31(3) . ?
N16 C36 1.31(3) . ?
N17 C37 1.32(3) . ?
N17 C38 1.33(3) . ?
C1 C2 1.50(3) . ?
C1 H1A 0.9700 . ?
C1 H1B 0.9700 . ?
C1 H1C 0.9700 . ?
C2 C3 1.34(4) . ?
C3 C4 1.40(3) . ?
C3 H3 0.9400 . ?
C4 C5 1.54(4) . ?
C5 H5A 0.9700 . ?
C5 H5B 0.9700 . ?
C5 H5C 0.9700 . ?
C6 C7 1.49(3) . ?
C6 H6A 0.9700 . ?
C6 H6B 0.9700 . ?
C6 H6C 0.9700 . ?
C7 C8 1.38(4) . ?
C8 C9 1.40(3) . ?
C8 H8 0.9400 . ?
C9 C10 1.55(3) . ?
C10 H10A 0.9700 . ?
C10 H10B 0.9700 . ?
C10 H10C 0.9700 . ?
C11 C12 1.47(3) . ?
C11 H11A 0.9700 . ?
C11 H11B 0.9700 . ?
C11 H11C 0.9700 . ?
C12 C13 1.42(4) . ?
C13 C14 1.38(3) . ?
C13 H13 0.9400 . ?
C14 C15 1.52(4) . ?
C15 H15A 0.9700 . ?
C15 H15B 0.9700 . ?
C15 H15C 0.9700 . ?
C16 C17 1.54(3) . ?
C16 H16A 0.9700 . ?
C16 H16B 0.9700 . ?
C16 H16C 0.9700 . ?
C17 C18 1.33(3) . ?
C18 C19 1.35(3) . ?
C18 H18 0.9400 . ?
C19 C20 1.52(3) . ?
C20 H20A 0.9700 . ?
C20 H20B 0.9700 . ?
C20 H20C 0.9700 . ?
C21 C22 1.46(3) . ?
C21 H21A 0.9700 . ?
C21 H21B 0.9700 . ?
C21 H21C 0.9700 . ?
C22 C23 1.39(4) . ?
C23 C24 1.36(3) . ?
C23 H23 0.9400 . ?
C24 C25 1.54(3) . ?
C25 H25A 0.9700 . ?
C25 H25B 0.9700 . ?
C25 H25C 0.9700 . ?
C26 C27 1.50(3) . ?
C26 H26A 0.9700 . ?
C26 H26B 0.9700 . ?
C26 H26C 0.9700 . ?
C27 C28 1.40(4) . ?
C28 C29 1.42(3) . ?
C28 H28 0.9400 . ?
C29 C30 1.47(4) . ?
C30 H30A 0.9700 . ?
C30 H30B 0.9700 . ?
C30 H30C 0.9700 . ?
C31 C32 1.38(3) . ?
C31 H31 0.9400 . ?
C32 H32 0.9400 . ?
C33 C34 1.25(3) . ?
C33 H33 0.9400 . ?
C34 H34 0.9400 . ?
C35 C36 1.35(3) 2_674 ?
C35 H35 0.9400 . ?
C36 C35 1.35(3) 2_674 ?
C36 H36 0.9400 . ?
C37 C38 1.30(3) 2_684 ?
C37 H37 0.9400 . ?
C38 C37 1.30(3) 2_684 ?
C38 H38 0.9400 . ?

loop_
_geom_hbond_atom_site_label_D
_geom_hbond_atom_site_label_H
_geom_hbond_atom_site_label_A
_geom_hbond_distance_DH
_geom_hbond_distance_HA
_geom_hbond_distance_DA
_geom_hbond_angle_DHA
_geom_hbond_site_symmetry_A
C25 H25C S5 0.97 2.82 3.53(3) 130.5 2_675
C37 H37 O1 0.94 2.58 3.29(4) 132.3 2_675
C33 H33 Br1 0.94 2.89 3.65(3) 138.3 2_685
C36 H36 Br2 0.94 2.92 3.62(3) 132.7 1_554
C5 H5B S4 0.97 2.73 3.55(3) 142.7 .
C10 H10B S6 0.97 2.72 3.46(3) 134.1 .
C10 H10C S1 0.97 2.70 3.43(3) 133.2 .
C15 H15A S5 0.97 2.84 3.42(3) 119.2 .
C15 H15C S4 0.97 2.75 3.51(3) 135.8 .
C25 H25A S1 0.97 2.62 3.39(3) 136.4 .
C30 H30A S3 0.97 2.81 3.52(3) 131.2 .
C30 H30C S1 0.97 2.79 3.42(3) 122.7 .
